data_2013463
loop_
_publ_author_name
'L\'opez Garz\'on, Rafael'
'Godino Salido, M. Luz'
'Low, John N.'
'Glidewell, Christopher'

_publ_section_title
;Bis[6-amino-3-methyl-5-nitrosopyrimidine-2,4(1<i>H</i>,3<i>H</i>)-dionato]diaquazinc(II)
 dihydrate, redetermined at 120K: a three-dimensional hydrogen-bonded
 framework
;
_journal_issue 7
_journal_name_full 'Acta Crystallographica Section C'
_journal_page_first m291
_journal_page_last m293
_journal_paper_doi 10.1107/S0108270103011168
_journal_volume 59
_journal_year 2003
_chemical_formula_iupac '[Zn (C5 H7 N4 O4)2], 2H2 O'
_chemical_formula_moiety 'C10 H14 N8 O8 Zn, 2H2 O'
_chemical_formula_sum 'C10 H18 N8 O10 Zn'
_chemical_formula_weight 475.69
_chemical_name_systematic
;
bis[6-amino-3-methyl-5-nitrosopyrimidine-2,4(1H,3H)-dionato]diaquazinc(II)
dihydrate
;
_space_group_IT_number 2
_symmetry_cell_setting triclinic
_symmetry_space_group_name_Hall '-P 1'
_symmetry_space_group_name_H-M 'P -1'
_atom_sites_solution_hydrogens geom
_atom_sites_solution_primary direct
_atom_sites_solution_secondary difmap
_cell_angle_alpha 102.2410(8)
_cell_angle_beta 94.2412(11)
_cell_angle_gamma 97.7735(11)
_cell_formula_units_Z 2
_cell_length_a 11.3625(2)
_cell_length_b 9.5848(2)
_cell_length_c 8.0433(2)
_cell_measurement_reflns_used 3873
_cell_measurement_temperature 120(2)
_cell_measurement_theta_max 27.50
_cell_measurement_theta_min 3.01
_cell_volume 843.41(3)
_computing_cell_refinement 'DENZO--SMN (Otwinowski & Minor, 1997)'
_computing_data_collection 'KappaCCD Server Software (Nonius, 1997)'
_computing_data_reduction DENZO--SMN
_computing_molecular_graphics 'PLATON (Spek, 2003)'
_computing_publication_material 'SHELXL97 and PRPKAPPA (Ferguson, 1999)'
_computing_structure_refinement 'SHELXL97 (Sheldrick, 1997)'
_computing_structure_solution 'SHELXS97 (Sheldrick, 1997)'
_diffrn_ambient_temperature 120(2)
_diffrn_measured_fraction_theta_full 0.997
_diffrn_measured_fraction_theta_max 0.996
_diffrn_measurement_device_type 'Nonius KappaCCD'
_diffrn_measurement_method '\f scans, and \w scans with \k offsets'
_diffrn_radiation_monochromator graphite
_diffrn_radiation_source 'rotating anode'
_diffrn_radiation_type 'Mo K\a'
_diffrn_radiation_wavelength 0.71073
_diffrn_reflns_av_R_equivalents 0.070
_diffrn_reflns_av_sigmaI/netI 0.0283
_diffrn_reflns_limit_h_max 14
_diffrn_reflns_limit_h_min -14
_diffrn_reflns_limit_k_max 12
_diffrn_reflns_limit_k_min -12
_diffrn_reflns_limit_l_max 10
_diffrn_reflns_limit_l_min -10
_diffrn_reflns_number 15390
_diffrn_reflns_theta_full 25.0
_diffrn_reflns_theta_max 27.50
_diffrn_reflns_theta_min 3.01
_diffrn_standards_decay_% negligible
_exptl_absorpt_coefficient_mu 1.534
_exptl_absorpt_correction_T_max 0.803
_exptl_absorpt_correction_T_min 0.579
_exptl_absorpt_correction_type multi-scan
_exptl_absorpt_process_details '(DENZO-SMN; Otwinowski & Minor, 1997)'
_exptl_crystal_colour orange
_exptl_crystal_density_diffrn 1.873
_exptl_crystal_density_method 'not measured'
_exptl_crystal_description block
_exptl_crystal_F_000 488
_exptl_crystal_size_max 0.40
_exptl_crystal_size_mid 0.20
_exptl_crystal_size_min 0.15
_refine_diff_density_max 0.810
_refine_diff_density_min -0.819
_refine_ls_extinction_method none
_refine_ls_goodness_of_fit_ref 1.212
_refine_ls_hydrogen_treatment constr
_refine_ls_matrix_type full
_refine_ls_number_parameters 264
_refine_ls_number_reflns 3873
_refine_ls_number_restraints 0
_refine_ls_restrained_S_all 1.212
_refine_ls_R_factor_all 0.0332
_refine_ls_R_factor_gt 0.0276
_refine_ls_shift/su_max <0.001
_refine_ls_shift/su_mean 0.000
_refine_ls_structure_factor_coef Fsqd
_refine_ls_weighting_details 'w = 1/[\s^2^(Fo^2^)+(0.0547P)^2^+0.5527P] where P = (Fo^2^+2Fc^2^)/3'
_refine_ls_weighting_scheme calc
_refine_ls_wR_factor_gt 0.0822
_refine_ls_wR_factor_ref 0.1016
_reflns_number_gt 3652
_reflns_number_total 3873
_reflns_threshold_expression I>2\s(I)
_cod_data_source_file gg1171.cif
_cod_data_source_block I
_cod_database_code 2013463
_cod_database_fobs_code 2013463

loop_
_symmetry_equiv_pos_as_xyz
'x, y, z'
'-x, -y, -z'

loop_
_atom_site_label
_atom_site_fract_x
_atom_site_fract_y
_atom_site_fract_z
_atom_site_U_iso_or_equiv
_atom_site_adp_type
_atom_site_calc_flag
_atom_site_refinement_flags
_atom_site_occupancy
_atom_site_disorder_assembly
_atom_site_disorder_group
_atom_site_type_symbol
Zn1 0.29218(2) 0.19497(2) 0.21546(3) 0.01148(10) Uani d . 1 . . Zn
N11 0.08914(17) 0.6416(2) 0.1387(2) 0.0150(4) Uani d . 1 . . N
C12 0.18549(19) 0.6603(2) 0.0500(3) 0.0146(4) Uani d . 1 . . C
O12 0.20890(16) 0.76744(17) -0.0086(2) 0.0217(4) Uani d . 1 . . O
N13 0.26318(16) 0.55620(19) 0.0221(2) 0.0132(4) Uani d . 1 . . N
C13 0.3634(2) 0.5811(3) -0.0804(3) 0.0194(5) Uani d . 1 . . C
C14 0.25103(19) 0.4379(2) 0.0901(3) 0.0124(4) Uani d . 1 . . C
O14 0.32660(14) 0.35417(16) 0.0758(2) 0.0142(3) Uani d . 1 . . O
C15 0.14517(18) 0.4144(2) 0.1790(3) 0.0121(4) Uani d . 1 . . C
N15 0.13637(16) 0.29441(19) 0.2377(2) 0.0132(3) Uani d . 1 . . N
O15 0.04770(14) 0.25503(18) 0.3153(2) 0.0204(3) Uani d . 1 . . O
C16 0.06631(19) 0.5222(2) 0.1991(3) 0.0135(4) Uani d . 1 . . C
N16 -0.02826(17) 0.5031(2) 0.2825(2) 0.0171(4) Uani d . 1 . . N
N21 0.46031(16) -0.2580(2) 0.3670(2) 0.0136(4) Uani d . 1 . . N
C22 0.35547(18) -0.2684(2) 0.4385(3) 0.0111(4) Uani d . 1 . . C
O22 0.31783(14) -0.37343(16) 0.4951(2) 0.0168(3) Uani d . 1 . . O
N23 0.28497(16) -0.15615(18) 0.4499(2) 0.0112(3) Uani d . 1 . . N
C23 0.1810(2) -0.1647(2) 0.5473(3) 0.0161(4) Uani d . 1 . . C
C24 0.30794(18) -0.0462(2) 0.3690(3) 0.0113(4) Uani d . 1 . . C
O24 0.23699(14) 0.04297(16) 0.36609(19) 0.0137(3) Uani d . 1 . . O
C25 0.41895(19) -0.0363(2) 0.2911(3) 0.0120(4) Uani d . 1 . . C
N25 0.43853(17) 0.0796(2) 0.2211(2) 0.0154(4) Uani d . 1 . . N
O25 0.53556(14) 0.10828(18) 0.1591(2) 0.0204(3) Uani d . 1 . . O
C26 0.49402(18) -0.1454(2) 0.2979(3) 0.0126(4) Uani d . 1 . . C
N26 0.59717(17) -0.1356(2) 0.2324(3) 0.0177(4) Uani d . 1 . . N
O1 0.36191(14) 0.34881(17) 0.4478(2) 0.0179(3) Uani d . 1 . . O
O2 0.21359(14) 0.04606(16) -0.0123(2) 0.0154(3) Uani d . 1 . . O
O3 -0.19013(16) 0.71519(19) 0.3114(2) 0.0228(4) Uani d . 1 . . O
O4 -0.01861(15) 0.90508(18) 0.2039(2) 0.0234(4) Uani d . 1 . . O
H13A 0.4247 0.6581 -0.0128 0.029 Uiso calc R 1 . . H
H13B 0.3341 0.6098 -0.1840 0.029 Uiso calc R 1 . . H
H13C 0.3978 0.4921 -0.1126 0.029 Uiso calc R 1 . . H
H16A -0.0759 0.5688 0.2981 0.021 Uiso calc R 1 . . H
H16B -0.0436 0.4247 0.3224 0.021 Uiso calc R 1 . . H
H23A 0.1550 -0.0699 0.5750 0.024 Uiso calc R 1 . . H
H23B 0.2028 -0.1944 0.6534 0.024 Uiso calc R 1 . . H
H23C 0.1158 -0.2357 0.4787 0.024 Uiso calc R 1 . . H
H26A 0.6428 -0.2026 0.2345 0.021 Uiso calc R 1 . . H
H26B 0.6203 -0.0621 0.1867 0.021 Uiso calc R 1 . . H
H1A 0.3619 0.4427 0.4615 0.021 Uiso d R 1 . . H
H1B 0.4260 0.3339 0.5195 0.021 Uiso d R 1 . . H
H2A 0.2011 -0.0483 -0.0170 0.018 Uiso d R 1 . . H
H2B 0.1458 0.0497 -0.0787 0.018 Uiso d R 1 . . H
H3A -0.1408 0.7958 0.3170 0.027 Uiso d R 1 . . H
H3B -0.2170 0.7231 0.4030 0.027 Uiso d R 1 . . H
H4A 0.0303 0.9781 0.2563 0.028 Uiso d R 1 . . H
H4B 0.0169 0.8350 0.1805 0.028 Uiso d R 1 . . H

loop_
_atom_site_aniso_label
_atom_site_aniso_U_11
_atom_site_aniso_U_22
_atom_site_aniso_U_33
_atom_site_aniso_U_12
_atom_site_aniso_U_13
_atom_site_aniso_U_23
Zn1 0.01350(15) 0.00922(14) 0.01376(15) 0.00424(9) 0.00287(9) 0.00508(9)
N11 0.0189(9) 0.0118(8) 0.0145(9) 0.0063(7) -0.0001(7) 0.0016(7)
C12 0.0181(10) 0.0108(9) 0.0138(10) 0.0033(8) -0.0031(8) 0.0013(7)
O12 0.0304(9) 0.0108(7) 0.0264(9) 0.0039(7) 0.0024(7) 0.0091(6)
N13 0.0154(8) 0.0106(8) 0.0139(8) 0.0014(7) 0.0010(7) 0.0042(7)
C13 0.0206(11) 0.0171(11) 0.0230(11) 0.0019(8) 0.0072(9) 0.0092(9)
C14 0.0150(10) 0.0096(9) 0.0115(9) 0.0005(7) 0.0000(7) 0.0015(7)
O14 0.0159(7) 0.0110(7) 0.0183(7) 0.0048(6) 0.0047(6) 0.0064(6)
C15 0.0135(9) 0.0107(9) 0.0118(9) 0.0026(7) -0.0005(7) 0.0017(7)
N15 0.0133(8) 0.0136(8) 0.0145(8) 0.0037(7) 0.0020(7) 0.0057(7)
O15 0.0161(8) 0.0238(9) 0.0266(9) 0.0052(6) 0.0105(6) 0.0135(7)
C16 0.0156(10) 0.0128(9) 0.0108(9) 0.0044(8) -0.0020(7) -0.0001(7)
N16 0.0168(9) 0.0183(9) 0.0172(9) 0.0060(7) 0.0028(7) 0.0037(7)
N21 0.0147(9) 0.0123(8) 0.0144(8) 0.0039(7) 0.0008(7) 0.0032(7)
C22 0.0131(9) 0.0096(9) 0.0099(9) 0.0019(7) -0.0009(7) 0.0016(7)
O22 0.0222(8) 0.0107(7) 0.0196(8) 0.0028(6) 0.0044(6) 0.0074(6)
N23 0.0140(8) 0.0090(8) 0.0118(8) 0.0023(6) 0.0035(6) 0.0036(6)
C23 0.0179(10) 0.0167(10) 0.0152(10) 0.0032(8) 0.0071(8) 0.0046(8)
C24 0.0144(10) 0.0087(9) 0.0099(9) 0.0004(7) -0.0004(7) 0.0017(7)
O24 0.0175(7) 0.0097(7) 0.0156(7) 0.0047(6) 0.0023(6) 0.0047(6)
C25 0.0144(10) 0.0098(9) 0.0114(9) 0.0014(7) 0.0001(7) 0.0017(7)
N25 0.0167(9) 0.0149(9) 0.0145(9) 0.0020(7) 0.0021(7) 0.0030(7)
O25 0.0163(8) 0.0206(8) 0.0268(9) 0.0030(6) 0.0081(6) 0.0085(7)
C26 0.0142(10) 0.0119(9) 0.0100(9) 0.0020(7) -0.0009(7) -0.0002(7)
N26 0.0152(9) 0.0186(9) 0.0203(9) 0.0038(7) 0.0053(7) 0.0047(7)
O1 0.0215(8) 0.0104(7) 0.0201(8) 0.0045(6) -0.0050(6) 0.0012(6)
O2 0.0194(8) 0.0098(7) 0.0165(7) 0.0020(6) 0.0000(6) 0.0028(6)
O3 0.0242(9) 0.0272(9) 0.0199(8) 0.0089(7) 0.0085(7) 0.0066(7)
O4 0.0162(8) 0.0180(8) 0.0340(10) 0.0026(6) -0.0019(7) 0.0035(7)

loop_
_atom_type_symbol
_atom_type_description
_atom_type_scat_dispersion_real
_atom_type_scat_dispersion_imag
_atom_type_scat_source
C C 0.0033 0.0016 'International Tables Vol C Tables 4.2.6.8 and 6.1.1.4'
H H 0.0000 0.0000 'International Tables Vol C Tables 4.2.6.8 and 6.1.1.4'
N N 0.0061 0.0033 'International Tables Vol C Tables 4.2.6.8 and 6.1.1.4'
O O 0.0106 0.0060 'International Tables Vol C Tables 4.2.6.8 and 6.1.1.4'
Zn Zn 0.2839 1.4301 'International Tables Vol C Tables 4.2.6.8 and 6.1.1.4'

loop_
_geom_angle_atom_site_label_1
_geom_angle_atom_site_label_2
_geom_angle_atom_site_label_3
_geom_angle
_geom_angle_publ_flag
O14 Zn1 O2 89.72(6) no
O14 Zn1 N25 109.95(7) no
O2 Zn1 N25 89.87(7) no
O14 Zn1 N15 78.39(6) no
O2 Zn1 N15 91.75(6) no
O14 Zn1 O24 172.82(5) y
N15 Zn1 N25 171.51(7) y
O1 Zn1 O2 176.78(6) y
O14 Zn1 O1 90.29(6) no
N25 Zn1 O1 93.15(7) no
N15 Zn1 O1 85.10(6) no
O2 Zn1 O24 91.02(6) no
N25 Zn1 O24 77.20(6) no
N15 Zn1 O24 94.44(6) no
O1 Zn1 O24 88.57(6) no
C16 N11 C12 119.79(18) no
O12 C12 N11 121.8(2) no
O12 C12 N13 117.0(2) no
N11 C12 N13 121.13(19) no
C14 N13 C12 122.46(18) no
C14 N13 C13 119.34(18) no
C12 N13 C13 118.16(17) no
N13 C13 H13A 109.5 no
N13 C13 H13B 109.5 no
H13A C13 H13B 109.5 no
N13 C13 H13C 109.5 no
H13A C13 H13C 109.5 no
H13B C13 H13C 109.5 no
O14 C14 N13 121.19(19) no
O14 C14 C15 122.45(18) no
N13 C14 C15 116.36(18) no
C14 O14 Zn1 111.93(13) no
N15 C15 C16 127.8(2) no
N15 C15 C14 113.47(18) no
C16 C15 C14 118.64(18) no
O15 N15 C15 121.90(18) no
O15 N15 Zn1 125.01(14) no
C15 N15 Zn1 112.66(14) no
N16 C16 N11 119.70(19) no
N16 C16 C15 119.0(2) no
N11 C16 C15 121.3(2) no
C16 N16 H16A 120.0 no
C16 N16 H16B 120.0 no
H16A N16 H16B 120.0 no
C26 N21 C22 120.03(18) no
O22 C22 N21 122.31(19) no
O22 C22 N23 117.32(19) no
N21 C22 N23 120.37(18) no
C24 N23 C22 122.30(18) no
C24 N23 C23 119.86(17) no
C22 N23 C23 117.79(17) no
N23 C23 H23A 109.5 no
N23 C23 H23B 109.5 no
H23A C23 H23B 109.5 no
N23 C23 H23C 109.5 no
H23A C23 H23C 109.5 no
H23B C23 H23C 109.5 no
O24 C24 N23 120.92(19) no
O24 C24 C25 122.51(19) no
N23 C24 C25 116.55(18) no
C24 O24 Zn1 112.06(13) no
N25 C25 C26 128.2(2) no
N25 C25 C24 113.15(18) no
C26 C25 C24 118.67(18) no
O25 N25 C25 120.38(19) no
O25 N25 Zn1 125.29(15) no
C25 N25 Zn1 114.26(14) no
N26 C26 N21 119.15(19) no
N26 C26 C25 119.51(19) no
N21 C26 C25 121.32(19) no
C26 N26 H26A 120.0 no
C26 N26 H26B 120.0 no
H26A N26 H26B 120.0 no
Zn1 O1 H1A 123.3 no
Zn1 O1 H1B 121.6 no
H1A O1 H1B 108.7 no
Zn1 O2 H2A 120.9 no
Zn1 O2 H2B 127.7 no
H2A O2 H2B 97.5 no
H3A O3 H3B 106.6 no
H4A O4 H4B 109.3 no

loop_
_geom_bond_atom_site_label_1
_geom_bond_atom_site_label_2
_geom_bond_site_symmetry_2
_geom_bond_distance
_geom_bond_publ_flag
Zn1 O1 . 2.1428(16) y
Zn1 O14 . 2.0913(15) y
Zn1 N15 . 2.1228(18) y
Zn1 O2 . 2.1200(15) y
Zn1 O24 . 2.1442(15) y
Zn1 N25 . 2.1205(19) y
N11 C12 . 1.362(3) y
C12 N13 . 1.414(3) y
N13 C14 . 1.354(3) y
C14 C15 . 1.460(3) y
C15 C16 . 1.449(3) y
C16 N11 . 1.337(3) y
C12 O12 . 1.224(3) y
N13 C13 . 1.477(3) y
C14 O14 . 1.248(3) y
C15 N15 . 1.327(3) y
N15 O15 . 1.279(2) y
C16 N16 . 1.320(3) y
C13 H13A . 0.98 no
C13 H13B . 0.98 no
C13 H13C . 0.98 no
N16 H16A . 0.88 no
N16 H16B . 0.88 no
N21 C22 . 1.361(3) y
C22 N23 . 1.418(3) y
N23 C24 . 1.358(3) y
C24 C25 . 1.450(3) y
C25 C26 . 1.443(3) y
C26 N21 . 1.340(3) y
C22 O22 . 1.229(3) y
N23 C23 . 1.468(3) y
C24 O24 . 1.254(3) y
C25 N25 . 1.348(3) y
N25 O25 . 1.264(2) y
C26 N26 . 1.320(3) y
C23 H23A . 0.98 no
C23 H23B . 0.98 no
C23 H23C . 0.98 no
N26 H26A . 0.88 no
N26 H26B . 0.88 no
O1 H1A . 0.88 no
O1 H1B . 0.94 no
O2 H2A . 0.89 no
O2 H2B . 0.91 no
O3 H3A . 0.88 no
O3 H3B . 0.81 no
O4 H4A . 0.84 no
O4 H4B . 0.82 no

loop_
_geom_hbond_atom_site_label_D
_geom_hbond_atom_site_label_H
_geom_hbond_atom_site_label_A
_geom_hbond_site_symmetry_A
_geom_hbond_distance_DH
_geom_hbond_distance_HA
_geom_hbond_distance_DA
_geom_hbond_angle_DHA
_geom_hbond_publ_flag
N16 H16A O3 . 0.88 2.03 2.906(3) 175 y
N16 H16B O15 . 0.88 2.04 2.694(3) 131 y
N26 H26A O3 1_645 0.88 2.25 3.063(3) 154 y
N26 H26B O25 . 0.88 2.05 2.696(3) 130 y
N26 H26B O2 2_655 0.88 2.44 3.034(3) 125 y
O1 H1A O22 1_565 0.88 1.87 2.728(2) 164 y
O1 H1B N21 2_656 0.94 1.84 2.763(2) 166 y
O2 H2A O12 1_545 0.89 1.80 2.670(2) 168 y
O2 H2B O4 2_565 0.91 1.85 2.754(2) 169 y
O3 H3A O4 . 0.88 2.01 2.795(3) 147 y
O3 H3B O1 2_566 0.81 2.23 2.946(2) 148 y
O4 H4A O24 1_565 0.84 2.40 3.091(2) 140 y
O4 H4A O15 1_565 0.84 2.57 3.250(2) 138 y
O4 H4B N11 . 0.82 2.10 2.919(2) 172 y

loop_
_geom_torsion_atom_site_label_1
_geom_torsion_atom_site_label_2
_geom_torsion_atom_site_label_3
_geom_torsion_atom_site_label_4
_geom_torsion
_geom_torsion_publ_flag
C16 N11 C12 O12 179.4(2) no
C16 N11 C12 N13 -0.8(3) no
O12 C12 N13 C14 175.64(19) no
N11 C12 N13 C14 -4.2(3) no
O12 C12 N13 C13 -2.3(3) no
N11 C12 N13 C13 177.84(19) no
C12 N13 C14 O14 -173.79(19) no
C13 N13 C14 O14 4.1(3) no
C12 N13 C14 C15 6.5(3) no
C13 N13 C14 C15 -175.57(18) no
N13 C14 O14 Zn1 174.01(15) no
C15 C14 O14 Zn1 -6.3(2) no
O2 Zn1 O14 C14 99.97(14) no
N25 Zn1 O14 C14 -170.27(14) no
N15 Zn1 O14 C14 8.13(14) no
O1 Zn1 O14 C14 -76.80(14) no
O14 C14 C15 N15 -1.8(3) no
N13 C14 C15 N15 177.91(18) no
O14 C14 C15 C16 175.99(19) no
N13 C14 C15 C16 -4.3(3) no
C16 C15 N15 O15 4.2(3) no
C14 C15 N15 O15 -178.29(18) no
C16 C15 N15 Zn1 -168.74(17) no
C14 C15 N15 Zn1 8.8(2) no
O14 Zn1 N15 O15 178.07(18) no
O2 Zn1 N15 O15 88.72(17) no
O1 Zn1 N15 O15 -90.62(17) no
O24 Zn1 N15 O15 -2.45(17) no
O14 Zn1 N15 C15 -9.25(14) no
O2 Zn1 N15 C15 -98.61(15) no
O1 Zn1 N15 C15 82.06(15) no
O24 Zn1 N15 C15 170.23(14) no
C12 N11 C16 N16 -178.83(19) no
C12 N11 C16 C15 2.8(3) no
N15 C15 C16 N16 -1.2(3) no
C14 C15 C16 N16 -178.62(18) no
N15 C15 C16 N11 177.1(2) no
C14 C15 C16 N11 -0.3(3) no
C26 N21 C22 O22 176.01(19) no
C26 N21 C22 N23 -4.0(3) no
O22 C22 N23 C24 -169.71(18) no
N21 C22 N23 C24 10.3(3) no
O22 C22 N23 C23 7.6(3) no
N21 C22 N23 C23 -172.40(18) no
C22 N23 C24 O24 172.28(18) no
C23 N23 C24 O24 -5.0(3) no
C22 N23 C24 C25 -9.1(3) no
C23 N23 C24 C25 173.58(18) no
N23 C24 O24 Zn1 -176.34(15) no
C25 C24 O24 Zn1 5.2(2) no
O2 Zn1 O24 C24 82.70(14) no
N25 Zn1 O24 C24 -6.94(14) no
N15 Zn1 O24 C24 174.53(14) no
O1 Zn1 O24 C24 -100.50(14) no
O24 C24 C25 N25 1.8(3) no
N23 C24 C25 N25 -176.72(18) no
O24 C24 C25 C26 -178.86(18) no
N23 C24 C25 C26 2.6(3) no
C26 C25 N25 O25 -4.2(3) no
C24 C25 N25 O25 175.01(18) no
C26 C25 N25 Zn1 172.79(17) no
C24 C25 N25 Zn1 -8.0(2) no
O14 Zn1 N25 O25 4.23(19) no
O2 Zn1 N25 O25 93.88(17) no
O1 Zn1 N25 O25 -87.23(17) no
O24 Zn1 N25 O25 -175.04(18) no
O14 Zn1 N25 C25 -172.61(14) no
O2 Zn1 N25 C25 -82.95(15) no
O1 Zn1 N25 C25 95.93(15) no
O24 Zn1 N25 C25 8.12(14) no
C22 N21 C26 N26 178.61(19) no
C22 N21 C26 C25 -2.5(3) no
N25 C25 C26 N26 1.3(3) no
C24 C25 C26 N26 -177.88(18) no
N25 C25 C26 N21 -177.6(2) no
C24 C25 C26 N21 3.2(3) no
